data_1565730
loop_
_publ_author_name
'Modak, Sudipta'
'Borah, Suchibrata'
'Prakasham, A.P.'
'Shaikh, Mobin M.'
'Butcher, Raymond J.'
'Gangwar, Manoj'
'Ghosh, Prasenjit'

_publ_section_title
;
 A comparison between (a/n-NHC)PdX2(pyridine) and (a/n-NHC)2PdX2
 (X&#x202F;=&#x202F;I, Cl) type complexes of abnormal fused-bicyclic
 imidazo[1,2-a]pyridine based N-heterocyclic carbene (a-NHC) and of normal
 imidazole based N-heterocyclic carbene (n-NHC) ligands in the
 Suzuki-Miyaura coupling reactions
;
_journal_name_full 'Inorganica Chimica Acta'
_journal_page_first 119090
_journal_paper_doi 10.1016/j.ica.2019.119090
_journal_volume 498
_journal_year 2019
_chemical_formula_moiety 'C21 H20 F I2 N3 Pd'
_chemical_formula_sum 'C21 H20 F I2 N3 Pd'
_chemical_formula_weight 693.60
_space_group_crystal_system monoclinic
_space_group_IT_number 14
_space_group_name_Hall '-P 2yn'
_space_group_name_H-M_alt 'P 1 21/n 1'
_atom_sites_solution_hydrogens geom
_atom_sites_solution_primary direct
_atom_sites_solution_secondary difmap
_audit_creation_method SHELXL-2018/3
_cell_angle_alpha 90
_cell_angle_beta 93.977(2)
_cell_angle_gamma 90
_cell_formula_units_Z 4
_cell_length_a 10.8346(3)
_cell_length_b 9.3139(2)
_cell_length_c 22.1383(7)
_cell_measurement_reflns_used 8605
_cell_measurement_temperature 150(2)
_cell_measurement_theta_max 32.7583
_cell_measurement_theta_min 3.3501
_cell_volume 2228.65(11)
_computing_cell_refinement 'CrysAlis RED, Oxford Diffraction Ltd.,'
_computing_data_collection 'CrysAlis CCD, Oxford Diffraction Ltd.,'
_computing_data_reduction 'CrysAlis RED, Oxford Diffraction Ltd.,'
_computing_molecular_graphics Ortep3
_computing_publication_material Shelx97
_computing_structure_refinement 'SHELXL-2018/3 (Sheldrick, 2018)'
_computing_structure_solution 'SHELXS-97 (Sheldrick, 1997)'
_diffrn_ambient_temperature 150(2)
_diffrn_detector_area_resol_mean 15.9948
_diffrn_measured_fraction_theta_full 0.998
_diffrn_measured_fraction_theta_max 0.908
_diffrn_measurement_device_type 'OXFORD DIFFRACTION XCALIBUR-S'
_diffrn_measurement_method \w/q-scan
_diffrn_radiation_type MoK\a
_diffrn_radiation_wavelength 0.71073
_diffrn_reflns_av_R_equivalents 0.0422
_diffrn_reflns_av_unetI/netI 0.0621
_diffrn_reflns_Laue_measured_fraction_full 0.998
_diffrn_reflns_Laue_measured_fraction_max 0.908
_diffrn_reflns_limit_h_max 16
_diffrn_reflns_limit_h_min -16
_diffrn_reflns_limit_k_max 14
_diffrn_reflns_limit_k_min -13
_diffrn_reflns_limit_l_max 32
_diffrn_reflns_limit_l_min -31
_diffrn_reflns_number 23234
_diffrn_reflns_point_group_measured_fraction_full 0.998
_diffrn_reflns_point_group_measured_fraction_max 0.908
_diffrn_reflns_theta_full 25.000
_diffrn_reflns_theta_max 32.816
_diffrn_reflns_theta_min 3.355
_exptl_absorpt_coefficient_mu 3.623
_exptl_absorpt_correction_T_max 0.5167
_exptl_absorpt_correction_T_min 0.3811
_exptl_absorpt_correction_type multi-scan
_exptl_absorpt_process_details
;
CrysAlis RED, Oxford Diffraction
;
_exptl_crystal_colour yellow
_exptl_crystal_density_diffrn 2.067
_exptl_crystal_density_method 'not measured'
_exptl_crystal_description block
_exptl_crystal_F_000 1312
_exptl_crystal_size_max 0.330
_exptl_crystal_size_mid 0.260
_exptl_crystal_size_min 0.210
_refine_diff_density_max 0.780
_refine_diff_density_min -0.569
_refine_diff_density_rms 0.126
_refine_ls_extinction_coef .
_refine_ls_extinction_method none
_refine_ls_goodness_of_fit_ref 0.827
_refine_ls_hydrogen_treatment constr
_refine_ls_matrix_type full
_refine_ls_number_parameters 255
_refine_ls_number_reflns 7513
_refine_ls_number_restraints 0
_refine_ls_restrained_S_all 0.827
_refine_ls_R_factor_all 0.0616
_refine_ls_R_factor_gt 0.0305
_refine_ls_shift/su_max 0.002
_refine_ls_shift/su_mean 0.000
_refine_ls_structure_factor_coef Fsqd
_refine_ls_weighting_details 'w=1/[\s^2^(Fo^2^)+(0.0248P)^2^] where P=(Fo^2^+2Fc^2^)/3'
_refine_ls_weighting_scheme calc
_refine_ls_wR_factor_gt 0.0556
_refine_ls_wR_factor_ref 0.0597
_reflns_Friedel_coverage 0.000
_reflns_Friedel_fraction_full .
_reflns_Friedel_fraction_max .
_reflns_number_gt 4726
_reflns_number_total 7513
_reflns_threshold_expression 'I > 2\s(I)'
_cod_data_source_file ICA-2019-498-119090.cif
_cod_data_source_block 3
_cod_original_sg_symbol_H-M 'P 21/n'
_cod_database_code 1565730
_shelx_shelxl_version_number 2018/3
_shelx_space_group_comment
;
The symmetry employed for this shelxl refinement is uniquely defined
by the following loop, which should always be used as a source of
symmetry information in preference to the above space-group names.
They are only intended as comments.
;
_shelx_estimated_absorpt_t_min 0.381
_shelx_estimated_absorpt_t_max 0.517

loop_
_space_group_symop_operation_xyz
'x, y, z'
'-x+1/2, y+1/2, -z+1/2'
'-x, -y, -z'
'x-1/2, -y-1/2, z-1/2'

loop_
_atom_site_label
_atom_site_type_symbol
_atom_site_fract_x
_atom_site_fract_y
_atom_site_fract_z
_atom_site_U_iso_or_equiv
_atom_site_adp_type
_atom_site_occupancy
_atom_site_site_symmetry_order
_atom_site_calc_flag
_atom_site_refinement_flags_posn
_atom_site_refinement_flags_adp
_atom_site_refinement_flags_occupancy
_atom_site_disorder_assembly
_atom_site_disorder_group
Pd1 Pd 0.78935(2) 0.30141(2) 0.89032(2) 0.02302(6) Uani 1 1 d . . . . .
I1 I 0.68047(2) 0.40653(2) 0.98191(2) 0.03315(6) Uani 1 1 d . . . . .
I2 I 0.91066(2) 0.18339(2) 0.80647(2) 0.03312(6) Uani 1 1 d . . . . .
F1 F 0.30239(18) 0.3128(3) 0.68438(9) 0.0536(6) Uani 1 1 d . . . . .
N1 N 0.7304(2) 0.0263(3) 0.95083(10) 0.0235(5) Uani 1 1 d . . . . .
N2 N 0.5579(2) -0.0556(3) 0.90752(11) 0.0241(5) Uani 1 1 d . . . . .
N3 N 0.8666(2) 0.5047(3) 0.87774(11) 0.0263(6) Uani 1 1 d . . . . .
C1 C 0.7004(3) 0.1201(3) 0.90303(13) 0.0232(6) Uani 1 1 d . . . . .
C2 C 0.5926(3) 0.0671(3) 0.87575(13) 0.0238(6) Uani 1 1 d . . . . .
C3 C 0.6419(3) -0.0776(3) 0.95437(13) 0.0242(6) Uani 1 1 d . . . . .
C4 C 0.6483(3) -0.1797(3) 1.00067(13) 0.0272(7) Uani 1 1 d . . . . .
H4 H 0.586562 -0.251794 1.002279 0.033 Uiso 1 1 calc R U . . .
C5 C 0.7461(3) -0.1738(3) 1.04415(14) 0.0281(7) Uani 1 1 d . . . . .
C6 C 0.7572(3) -0.2766(4) 1.09594(14) 0.0356(8) Uani 1 1 d . . . . .
H6A H 0.691750 -0.349125 1.090758 0.053 Uiso 1 1 calc R U . . .
H6B H 0.748916 -0.224481 1.133890 0.053 Uiso 1 1 calc R U . . .
H6C H 0.838169 -0.323826 1.097173 0.053 Uiso 1 1 calc R U . . .
C7 C 0.8378(3) -0.0658(3) 1.03827(14) 0.0275(7) Uani 1 1 d . . . . .
H7 H 0.906788 -0.061765 1.067128 0.033 Uiso 1 1 calc R U . . .
C8 C 0.8291(3) 0.0299(3) 0.99322(14) 0.0267(7) Uani 1 1 d . . . . .
H8 H 0.891471 0.100767 0.990498 0.032 Uiso 1 1 calc R U . . .
C9 C 0.4441(3) -0.1427(3) 0.89880(14) 0.0277(7) Uani 1 1 d . . . . .
H9A H 0.382202 -0.089832 0.872366 0.033 Uiso 1 1 calc R U . . .
H9B H 0.408991 -0.157477 0.938449 0.033 Uiso 1 1 calc R U . . .
C10 C 0.4683(3) -0.2875(3) 0.87065(15) 0.0335(7) Uani 1 1 d . . . . .
H10A H 0.498678 -0.273426 0.830409 0.050 Uiso 1 1 calc R U . . .
H10B H 0.391280 -0.343045 0.866991 0.050 Uiso 1 1 calc R U . . .
H10C H 0.530434 -0.339623 0.896367 0.050 Uiso 1 1 calc R U . . .
C11 C 0.5165(3) 0.1282(3) 0.82442(13) 0.0249(6) Uani 1 1 d . . . . .
C12 C 0.5019(3) 0.2763(4) 0.82072(15) 0.0317(7) Uani 1 1 d . . . . .
H12 H 0.541446 0.335754 0.851103 0.038 Uiso 1 1 calc R U . . .
C13 C 0.4301(3) 0.3389(4) 0.77315(15) 0.0346(8) Uani 1 1 d . . . . .
H13 H 0.420705 0.440187 0.770394 0.041 Uiso 1 1 calc R U . . .
C14 C 0.3740(3) 0.2506(4) 0.73080(15) 0.0386(9) Uani 1 1 d . . . . .
C15 C 0.3859(3) 0.1061(4) 0.73146(15) 0.0378(8) Uani 1 1 d . . . . .
H15 H 0.345237 0.048821 0.700649 0.045 Uiso 1 1 calc R U . . .
C16 C 0.4597(3) 0.0431(4) 0.77875(14) 0.0325(7) Uani 1 1 d . . . . .
H16 H 0.470995 -0.058080 0.779698 0.039 Uiso 1 1 calc R U . . .
C17 C 0.9627(3) 0.5542(4) 0.91274(14) 0.0323(7) Uani 1 1 d . . . . .
H17 H 1.006530 0.489269 0.939437 0.039 Uiso 1 1 calc R U . . .
C18 C 1.0007(3) 0.6938(4) 0.91194(16) 0.0427(9) Uani 1 1 d . . . . .
H18 H 1.070547 0.724747 0.936898 0.051 Uiso 1 1 calc R U . . .
C19 C 0.9357(4) 0.7892(4) 0.87415(17) 0.0451(9) Uani 1 1 d . . . . .
H19 H 0.958382 0.887658 0.873642 0.054 Uiso 1 1 calc R U . . .
C20 C 0.8387(3) 0.7400(4) 0.83760(17) 0.0400(8) Uani 1 1 d . . . . .
H20 H 0.793325 0.803169 0.810658 0.048 Uiso 1 1 calc R U . . .
C21 C 0.8075(3) 0.5968(4) 0.84043(16) 0.0349(8) Uani 1 1 d . . . . .
H21 H 0.740458 0.562508 0.814418 0.042 Uiso 1 1 calc R U . . .

loop_
_atom_site_aniso_label
_atom_site_aniso_U_11
_atom_site_aniso_U_22
_atom_site_aniso_U_33
_atom_site_aniso_U_23
_atom_site_aniso_U_13
_atom_site_aniso_U_12
Pd1 0.02419(11) 0.01954(12) 0.02525(12) -0.00020(10) 0.00106(9) -0.00313(9)
I1 0.04132(12) 0.02608(11) 0.03316(12) -0.00250(9) 0.01051(9) -0.00181(9)
I2 0.03912(12) 0.02887(12) 0.03228(12) -0.00224(9) 0.00893(9) 0.00029(9)
F1 0.0431(12) 0.0645(16) 0.0504(14) 0.0158(11) -0.0178(10) 0.0074(11)
N1 0.0246(12) 0.0214(13) 0.0244(13) -0.0019(11) 0.0017(10) -0.0022(10)
N2 0.0223(12) 0.0232(14) 0.0263(14) 0.0003(11) -0.0017(10) -0.0040(10)
N3 0.0287(13) 0.0219(14) 0.0284(14) -0.0001(11) 0.0029(10) -0.0033(11)
C1 0.0233(14) 0.0198(15) 0.0267(16) 0.0014(13) 0.0032(12) -0.0009(12)
C2 0.0280(15) 0.0212(16) 0.0224(16) 0.0012(12) 0.0021(12) -0.0004(12)
C3 0.0232(14) 0.0229(16) 0.0267(16) -0.0032(13) 0.0028(12) -0.0017(12)
C4 0.0298(16) 0.0241(16) 0.0276(17) 0.0010(14) 0.0017(12) -0.0023(13)
C5 0.0303(16) 0.0255(17) 0.0285(17) -0.0022(14) 0.0019(12) 0.0012(13)
C6 0.0415(19) 0.035(2) 0.0301(19) 0.0065(15) -0.0013(14) 0.0025(15)
C7 0.0243(15) 0.0281(17) 0.0296(17) -0.0003(14) -0.0031(12) 0.0010(13)
C8 0.0198(14) 0.0268(17) 0.0331(17) -0.0035(14) -0.0017(12) -0.0009(12)
C9 0.0239(15) 0.0245(16) 0.0344(18) 0.0018(14) -0.0003(12) -0.0048(12)
C10 0.0414(19) 0.0260(17) 0.0325(18) -0.0008(15) -0.0007(14) -0.0058(15)
C11 0.0216(14) 0.0282(17) 0.0251(16) 0.0036(13) 0.0032(11) 0.0001(12)
C12 0.0254(16) 0.034(2) 0.0349(19) 0.0009(15) -0.0021(13) -0.0008(14)
C13 0.0321(17) 0.0272(18) 0.044(2) 0.0058(15) 0.0010(15) 0.0036(14)
C14 0.0255(17) 0.051(2) 0.038(2) 0.0143(18) -0.0064(14) 0.0016(16)
C15 0.0352(18) 0.046(2) 0.0304(19) 0.0005(16) -0.0081(14) -0.0107(17)
C16 0.0341(17) 0.0287(18) 0.0343(19) 0.0019(15) -0.0001(14) -0.0042(14)
C17 0.0374(18) 0.0290(18) 0.0301(18) 0.0019(15) -0.0005(14) 0.0003(14)
C18 0.047(2) 0.038(2) 0.042(2) -0.0078(18) -0.0030(16) -0.0126(18)
C19 0.059(2) 0.0194(18) 0.058(3) -0.0022(17) 0.0119(19) -0.0093(17)
C20 0.0381(19) 0.032(2) 0.049(2) 0.0096(17) 0.0004(16) 0.0018(16)
C21 0.0317(17) 0.0288(18) 0.044(2) 0.0079(16) 0.0001(14) -0.0019(14)

loop_
_atom_type_symbol
_atom_type_description
_atom_type_scat_dispersion_real
_atom_type_scat_dispersion_imag
_atom_type_scat_source
C C 0.0033 0.0016 'International Tables Vol C Tables 4.2.6.8 and 6.1.1.4'
H H 0.0000 0.0000 'International Tables Vol C Tables 4.2.6.8 and 6.1.1.4'
N N 0.0061 0.0033 'International Tables Vol C Tables 4.2.6.8 and 6.1.1.4'
F F 0.0171 0.0103 'International Tables Vol C Tables 4.2.6.8 and 6.1.1.4'
I I -0.4742 1.8119 'International Tables Vol C Tables 4.2.6.8 and 6.1.1.4'
Pd Pd -0.9988 1.0072 'International Tables Vol C Tables 4.2.6.8 and 6.1.1.4'

loop_
_geom_angle_atom_site_label_1
_geom_angle_atom_site_label_2
_geom_angle_atom_site_label_3
_geom_angle
_geom_angle_site_symmetry_1
_geom_angle_site_symmetry_3
C1 Pd1 N3 174.16(10) . .
C1 Pd1 I2 90.92(8) . .
N3 Pd1 I2 93.48(7) . .
C1 Pd1 I1 87.63(8) . .
N3 Pd1 I1 88.32(7) . .
I2 Pd1 I1 174.667(12) . .
C3 N1 C8 119.5(3) . .
C3 N1 C1 111.1(2) . .
C8 N1 C1 129.3(3) . .
C3 N2 C2 108.6(2) . .
C3 N2 C9 122.0(2) . .
C2 N2 C9 129.1(2) . .
C21 N3 C17 117.5(3) . .
C21 N3 Pd1 119.1(2) . .
C17 N3 Pd1 122.5(2) . .
C2 C1 N1 104.8(2) . .
C2 C1 Pd1 131.0(2) . .
N1 C1 Pd1 123.7(2) . .
C1 C2 N2 108.8(2) . .
C1 C2 C11 128.0(3) . .
N2 C2 C11 123.1(3) . .
N2 C3 N1 106.6(2) . .
N2 C3 C4 131.7(3) . .
N1 C3 C4 121.6(3) . .
C5 C4 C3 118.7(3) . .
C5 C4 H4 120.6 . .
C3 C4 H4 120.6 . .
C4 C5 C7 118.0(3) . .
C4 C5 C6 121.7(3) . .
C7 C5 C6 120.2(3) . .
C5 C6 H6A 109.5 . .
C5 C6 H6B 109.5 . .
H6A C6 H6B 109.5 . .
C5 C6 H6C 109.5 . .
H6A C6 H6C 109.5 . .
H6B C6 H6C 109.5 . .
C8 C7 C5 121.7(3) . .
C8 C7 H7 119.2 . .
C5 C7 H7 119.2 . .
C7 C8 N1 120.4(3) . .
C7 C8 H8 119.8 . .
N1 C8 H8 119.8 . .
N2 C9 C10 112.1(2) . .
N2 C9 H9A 109.2 . .
C10 C9 H9A 109.2 . .
N2 C9 H9B 109.2 . .
C10 C9 H9B 109.2 . .
H9A C9 H9B 107.9 . .
C9 C10 H10A 109.5 . .
C9 C10 H10B 109.5 . .
H10A C10 H10B 109.5 . .
C9 C10 H10C 109.5 . .
H10A C10 H10C 109.5 . .
H10B C10 H10C 109.5 . .
C12 C11 C16 118.6(3) . .
C12 C11 C2 119.0(3) . .
C16 C11 C2 122.4(3) . .
C11 C12 C13 121.0(3) . .
C11 C12 H12 119.5 . .
C13 C12 H12 119.5 . .
C14 C13 C12 117.9(3) . .
C14 C13 H13 121.1 . .
C12 C13 H13 121.1 . .
C15 C14 C13 123.9(3) . .
C15 C14 F1 118.5(3) . .
C13 C14 F1 117.6(3) . .
C14 C15 C16 118.3(3) . .
C14 C15 H15 120.8 . .
C16 C15 H15 120.8 . .
C11 C16 C15 120.2(3) . .
C11 C16 H16 119.9 . .
C15 C16 H16 119.9 . .
N3 C17 C18 123.1(3) . .
N3 C17 H17 118.5 . .
C18 C17 H17 118.5 . .
C17 C18 C19 118.6(3) . .
C17 C18 H18 120.7 . .
C19 C18 H18 120.7 . .
C20 C19 C18 119.0(3) . .
C20 C19 H19 120.5 . .
C18 C19 H19 120.5 . .
C19 C20 C21 118.7(3) . .
C19 C20 H20 120.7 . .
C21 C20 H20 120.7 . .
N3 C21 C20 123.0(3) . .
N3 C21 H21 118.5 . .
C20 C21 H21 118.5 . .

loop_
_geom_bond_atom_site_label_1
_geom_bond_atom_site_label_2
_geom_bond_distance
_geom_bond_site_symmetry_2
Pd1 C1 1.974(3) .
Pd1 N3 2.097(2) .
Pd1 I2 2.5924(3) .
Pd1 I1 2.6063(3) .
F1 C14 1.372(4) .
N1 C3 1.369(4) .
N1 C8 1.373(3) .
N1 C1 1.393(4) .
N2 C3 1.347(4) .
N2 C2 1.406(4) .
N2 C9 1.478(4) .
N3 C21 1.325(4) .
N3 C17 1.336(4) .
C1 C2 1.369(4) .
C2 C11 1.471(4) .
C3 C4 1.396(4) .
C4 C5 1.383(4) .
C4 H4 0.9500 .
C5 C7 1.426(4) .
C5 C6 1.492(4) .
C6 H6A 0.9800 .
C6 H6B 0.9800 .
C6 H6C 0.9800 .
C7 C8 1.336(4) .
C7 H7 0.9500 .
C8 H8 0.9500 .
C9 C10 1.516(4) .
C9 H9A 0.9900 .
C9 H9B 0.9900 .
C10 H10A 0.9800 .
C10 H10B 0.9800 .
C10 H10C 0.9800 .
C11 C12 1.390(4) .
C11 C16 1.394(4) .
C12 C13 1.393(4) .
C12 H12 0.9500 .
C13 C14 1.359(5) .
C13 H13 0.9500 .
C14 C15 1.352(5) .
C15 C16 1.402(4) .
C15 H15 0.9500 .
C16 H16 0.9500 .
C17 C18 1.364(5) .
C17 H17 0.9500 .
C18 C19 1.379(5) .
C18 H18 0.9500 .
C19 C20 1.361(5) .
C19 H19 0.9500 .
C20 C21 1.379(5) .
C20 H20 0.9500 .
C21 H21 0.9500 .

loop_
_geom_hbond_atom_site_label_D
_geom_hbond_atom_site_label_H
_geom_hbond_atom_site_label_A
_geom_hbond_distance_DH
_geom_hbond_distance_HA
_geom_hbond_distance_DA
_geom_hbond_angle_DHA
_geom_hbond_site_symmetry_A
_geom_hbond_publ_flag
C4 H4 I1 0.95 3.27 4.182(3) 160.9 3_657 yes
C9 H9A F1 0.99 2.46 3.164(3) 127.7 2_546 yes
C9 H9B I1 0.99 3.11 3.915(3) 139.5 3_657 yes
C10 H10A I2 0.98 3.27 4.229(3) 165.1 2_646 yes
C21 H21 I2 0.95 3.24 3.968(3) 134.8 2_656 yes

loop_
_geom_torsion_atom_site_label_1
_geom_torsion_atom_site_label_2
_geom_torsion_atom_site_label_3
_geom_torsion_atom_site_label_4
_geom_torsion
_geom_torsion_site_symmetry_1
_geom_torsion_site_symmetry_2
_geom_torsion_site_symmetry_3
_geom_torsion_site_symmetry_4
C3 N1 C1 C2 -2.2(3) . . . .
C8 N1 C1 C2 -179.4(3) . . . .
C3 N1 C1 Pd1 170.0(2) . . . .
C8 N1 C1 Pd1 -7.2(4) . . . .
N1 C1 C2 N2 0.9(3) . . . .
Pd1 C1 C2 N2 -170.5(2) . . . .
N1 C1 C2 C11 176.9(3) . . . .
Pd1 C1 C2 C11 5.5(5) . . . .
C3 N2 C2 C1 0.8(3) . . . .
C9 N2 C2 C1 174.4(3) . . . .
C3 N2 C2 C11 -175.5(3) . . . .
C9 N2 C2 C11 -1.9(5) . . . .
C2 N2 C3 N1 -2.1(3) . . . .
C9 N2 C3 N1 -176.2(2) . . . .
C2 N2 C3 C4 177.1(3) . . . .
C9 N2 C3 C4 3.0(5) . . . .
C8 N1 C3 N2 -179.8(2) . . . .
C1 N1 C3 N2 2.8(3) . . . .
C8 N1 C3 C4 0.9(4) . . . .
C1 N1 C3 C4 -176.6(3) . . . .
N2 C3 C4 C5 -178.5(3) . . . .
N1 C3 C4 C5 0.6(4) . . . .
C3 C4 C5 C7 -1.9(4) . . . .
C3 C4 C5 C6 178.2(3) . . . .
C4 C5 C7 C8 1.7(5) . . . .
C6 C5 C7 C8 -178.4(3) . . . .
C5 C7 C8 N1 -0.1(5) . . . .
C3 N1 C8 C7 -1.2(4) . . . .
C1 N1 C8 C7 175.8(3) . . . .
C3 N2 C9 C10 -79.3(3) . . . .
C2 N2 C9 C10 107.8(3) . . . .
C1 C2 C11 C12 -38.3(5) . . . .
N2 C2 C11 C12 137.2(3) . . . .
C1 C2 C11 C16 140.8(3) . . . .
N2 C2 C11 C16 -43.7(4) . . . .
C16 C11 C12 C13 1.2(5) . . . .
C2 C11 C12 C13 -179.6(3) . . . .
C11 C12 C13 C14 0.6(5) . . . .
C12 C13 C14 C15 -1.5(5) . . . .
C12 C13 C14 F1 179.4(3) . . . .
C13 C14 C15 C16 0.5(5) . . . .
F1 C14 C15 C16 179.6(3) . . . .
C12 C11 C16 C15 -2.3(5) . . . .
C2 C11 C16 C15 178.6(3) . . . .
C14 C15 C16 C11 1.5(5) . . . .
C21 N3 C17 C18 0.6(5) . . . .
Pd1 N3 C17 C18 -168.6(3) . . . .
N3 C17 C18 C19 1.3(6) . . . .
C17 C18 C19 C20 -2.1(6) . . . .
C18 C19 C20 C21 1.1(6) . . . .
C17 N3 C21 C20 -1.8(5) . . . .
Pd1 N3 C21 C20 167.8(3) . . . .
C19 C20 C21 N3 0.9(5) . . . .
